data_7048345
loop_
_publ_author_name
'Friedrich, Alexander'
'Pahl, J\"urgen'
'Elsen, Holger'
'Harder, Sjoerd'

_publ_section_title
;
 Bulky cationic \b-diketiminate magnesium complexes.
;
_journal_issue 17
_journal_name_full 'Dalton transactions (Cambridge, England : 2003)'
_journal_page_first 5560
_journal_page_last 5568
_journal_paper_doi 10.1039/c8dt03576h
_journal_volume 48
_journal_year 2019
_chemical_formula_moiety 'C41 H59 Mg N2, B C24 F20'
_chemical_formula_sum 'C65 H59 B F20 Mg N2'
_chemical_formula_weight 1283.26
_space_group_crystal_system monoclinic
_space_group_IT_number 14
_space_group_name_Hall '-P 2ybc'
_space_group_name_H-M_alt 'P 1 21/c 1'
_symmetry_space_group_name_Hall '-P 2ybc'
_symmetry_space_group_name_H-M 'P 1 21/c 1'
_atom_sites_solution_hydrogens geom
_atom_sites_solution_primary direct
_audit_creation_date 2016-07-07
_audit_creation_method
;
Olex2 1.2
(compiled 2016.02.19 svn.r3266 for OlexSys, GUI svn.r5155)
;
_audit_update_record
;
2018-08-31 deposited with the CCDC.
2018-12-06 downloaded from the CCDC.
;
_cell_angle_alpha 90
_cell_angle_beta 90.265(2)
_cell_angle_gamma 90
_cell_formula_units_Z 4
_cell_length_a 17.6212(4)
_cell_length_b 17.7017(5)
_cell_length_c 19.0530(4)
_cell_measurement_reflns_used 14271
_cell_measurement_temperature 200.00(10)
_cell_measurement_theta_max 73.4430
_cell_measurement_theta_min 3.3940
_cell_volume 5943.0(2)
_computing_cell_refinement
;
CrysAlisPro, Agilent Technologies,
Version 1.171.37.35 (release 13-08-2014 CrysAlis171 .NET)
(compiled Aug 13 2014,18:06:01)
;
_computing_data_collection
;
CrysAlisPro, Agilent Technologies,
Version 1.171.37.35 (release 13-08-2014 CrysAlis171 .NET)
(compiled Aug 13 2014,18:06:01)
;
_computing_data_reduction
;
CrysAlisPro, Agilent Technologies,
Version 1.171.37.35 (release 13-08-2014 CrysAlis171 .NET)
(compiled Aug 13 2014,18:06:01)
;
_computing_molecular_graphics 'Olex2 (Dolomanov et al., 2009)'
_computing_publication_material 'Olex2 (Dolomanov et al., 2009)'
_computing_structure_refinement 'ShelXL (Sheldrick, 2015)'
_computing_structure_solution 'ShelXT (Sheldrick, 2015)'
_diffrn_ambient_environment N~2~
_diffrn_ambient_temperature 200.00(10)
_diffrn_detector 'CCD plate'
_diffrn_detector_area_resol_mean 5.2903
_diffrn_detector_type AtlasS2
_diffrn_measured_fraction_theta_full 0.994
_diffrn_measured_fraction_theta_max 0.963
_diffrn_measurement_details
;
#__ type_ start__ end____ width___ exp.time_
  1 omega -114.00  -19.00   1.0000   10.0000
omega____ theta____ kappa____ phi______ frames
    -      -41.6909  -38.0000 -150.0000 95

#__ type_ start__ end____ width___ exp.time_
  2 omega  -96.00   -2.00   1.0000   10.0000
omega____ theta____ kappa____ phi______ frames
    -      -41.6909  125.0000  150.0000 94

#__ type_ start__ end____ width___ exp.time_
  3 omega   23.00   97.00   1.0000   10.0000
omega____ theta____ kappa____ phi______ frames
    -       41.6909 -125.0000  120.0000 74

#__ type_ start__ end____ width___ exp.time_
  4 omega   35.00  130.00   1.0000   40.0000
omega____ theta____ kappa____ phi______ frames
    -      105.9955  -45.0000   30.0000 95

#__ type_ start__ end____ width___ exp.time_
  5 omega   35.00  130.00   1.0000   40.0000
omega____ theta____ kappa____ phi______ frames
    -      105.9955  -45.0000  150.0000 95

#__ type_ start__ end____ width___ exp.time_
  6 omega   75.00  178.00   1.0000   40.0000
omega____ theta____ kappa____ phi______ frames
    -      105.9955   77.0000 -180.0000 103

#__ type_ start__ end____ width___ exp.time_
  7 omega   19.00  178.00   1.0000   40.0000
omega____ theta____ kappa____ phi______ frames
    -      105.9955    0.0000  120.0000 159

#__ type_ start__ end____ width___ exp.time_
  8 omega -112.00  -15.00   1.0000   10.0000
omega____ theta____ kappa____ phi______ frames
    -      -41.6909  -57.0000  120.0000 97

#__ type_ start__ end____ width___ exp.time_
  9 omega -116.00  -10.00   1.0000   10.0000
omega____ theta____ kappa____ phi______ frames
    -      -41.6909  -77.0000    0.0000 106

#__ type_ start__ end____ width___ exp.time_
 10 omega   34.00  101.00   1.0000   40.0000
omega____ theta____ kappa____ phi______ frames
    -      105.9955 -125.0000   30.0000 67
;
_diffrn_measurement_device 'four-circle diffractometer'
_diffrn_measurement_device_type 'SuperNova, Dual, Cu at zero, AtlasS2'
_diffrn_measurement_method '\w scans'
_diffrn_orient_matrix_UB_11 0.0762294000
_diffrn_orient_matrix_UB_12 0.0097114000
_diffrn_orient_matrix_UB_13 -0.0381587000
_diffrn_orient_matrix_UB_21 -0.0218964000
_diffrn_orient_matrix_UB_22 -0.0640899000
_diffrn_orient_matrix_UB_23 -0.0510164000
_diffrn_orient_matrix_UB_31 -0.0368292000
_diffrn_orient_matrix_UB_32 0.0579879000
_diffrn_orient_matrix_UB_33 -0.0498100000
_diffrn_radiation_monochromator mirror
_diffrn_radiation_probe x-ray
_diffrn_radiation_type CuK\a
_diffrn_radiation_wavelength 1.54184
_diffrn_reflns_av_R_equivalents 0.0340
_diffrn_reflns_av_unetI/netI 0.0306
_diffrn_reflns_Laue_measured_fraction_full 0.994
_diffrn_reflns_Laue_measured_fraction_max 0.963
_diffrn_reflns_limit_h_max 21
_diffrn_reflns_limit_h_min -21
_diffrn_reflns_limit_k_max 21
_diffrn_reflns_limit_k_min -15
_diffrn_reflns_limit_l_max 21
_diffrn_reflns_limit_l_min -23
_diffrn_reflns_number 33902
_diffrn_reflns_point_group_measured_fraction_full 0.994
_diffrn_reflns_point_group_measured_fraction_max 0.963
_diffrn_reflns_theta_full 67.684
_diffrn_reflns_theta_max 74.165
_diffrn_reflns_theta_min 3.408
_diffrn_source 'sealed X-ray tube'
_diffrn_source_type 'SuperNova (Cu) X-ray Source'
_exptl_absorpt_coefficient_mu 1.201
_exptl_absorpt_correction_T_max 0.981
_exptl_absorpt_correction_T_min 0.966
_exptl_absorpt_correction_type gaussian
_exptl_absorpt_process_details
;
CrysAlisPro, Agilent Technologies,
Version 1.171.37.35 (release 13-08-2014 CrysAlis171 .NET)
(compiled Aug 13 2014,18:06:01)
Numerical absorption correction based on gaussian integration over
            a multifaceted crystal model
Empirical absorption correction using spherical harmonics,
 implemented in SCALE3 ABSPACK scaling algorithm.
;
_exptl_crystal_colour 'clear colourless'
_exptl_crystal_colour_lustre clear
_exptl_crystal_colour_primary colourless
_exptl_crystal_density_diffrn 1.434
_exptl_crystal_description block
_exptl_crystal_F_000 2640
_exptl_crystal_size_max 0.1684
_exptl_crystal_size_mid 0.1292
_exptl_crystal_size_min 0.0797
_refine_diff_density_max 0.449
_refine_diff_density_min -0.369
_refine_diff_density_rms 0.046
_refine_ls_extinction_method none
_refine_ls_goodness_of_fit_ref 1.030
_refine_ls_hydrogen_treatment constr
_refine_ls_matrix_type full
_refine_ls_number_parameters 816
_refine_ls_number_reflns 11638
_refine_ls_number_restraints 0
_refine_ls_restrained_S_all 1.030
_refine_ls_R_factor_all 0.0605
_refine_ls_R_factor_gt 0.0479
_refine_ls_shift/su_max 0.001
_refine_ls_shift/su_mean 0.000
_refine_ls_structure_factor_coef Fsqd
_refine_ls_weighting_details 'w=1/[\s^2^(Fo^2^)+(0.0740P)^2^+1.4740P] where P=(Fo^2^+2Fc^2^)/3'
_refine_ls_weighting_scheme calc
_refine_ls_wR_factor_gt 0.1287
_refine_ls_wR_factor_ref 0.1426
_reflns_Friedel_coverage 0.000
_reflns_number_gt 9191
_reflns_number_total 11638
_reflns_threshold_expression 'I > 2\s(I)'
_cod_data_source_file c8dt03576h2.cif
_cod_data_source_block hasj160701b
_cod_depositor_comments 'Adding full bibliography for 7048343--7048345.cif.'
_cod_original_cell_volume 5943.1(2)
_cod_database_code 7048345
_chemical_oxdiff_formula 'C65 H59 N2 Mg1 F20 B1'
_shelx_space_group_comment
;
The symmetry employed for this shelxl refinement is uniquely defined
by the following loop, which should always be used as a source of
symmetry information in preference to the above space-group names.
They are only intended as comments.
;
_reflns_odcompleteness_completeness 99.47
_reflns_odcompleteness_iscentric 1
_reflns_odcompleteness_theta 66.97
_olex2_refinement_description
;
1. Fixed Uiso
 At 1.2 times of:
  All C(H) groups
 At 1.5 times of:
  All C(H,H,H) groups
2.a Ternary CH refined with riding coordinates:
 C21(H21), C18(H18), C30(H30), C33(H33)
2.b Aromatic/amide H refined with riding coordinates:
 C6(H6), C16(H16), C14(H14), C15(H15), C28(H28), C26(H26), C27(H27), C36(H36),
 C37(H37), C41(H41), C38(H38), C39(H39), C40(H40)
2.c Idealised Me refined as rotating group:
 C11(H11A,H11B,H11C), C3(H3A,H3B,H3C), C1(H1A,H1B,H1C), C22(H22A,H22B,H22C),
 C2(H2A,H2B,H2C), C10(H10A,H10B,H10C), C23(H23A,H23B,H23C), C31(H31A,H31B,H31C),
  C9(H9A,H9B,H9C), C19(H19A,H19B,H19C), C20(H20A,H20B,H20C), C32(H32A,H32B,
 H32C), C35(H35A,H35B,H35C), C34(H34A,H34B,H34C)
;
_shelx_shelxl_version_number 2014/7
_olex2_date_sample_data_collection 2016-07-01
_olex2_submission_special_instructions 'No special instructions were received'

loop_
_space_group_symop_operation_xyz
'x, y, z'
'-x, y+1/2, -z+1/2'
'-x, -y, -z'
'x, -y-1/2, z-1/2'

loop_
_atom_site_label
_atom_site_type_symbol
_atom_site_fract_x
_atom_site_fract_y
_atom_site_fract_z
_atom_site_U_iso_or_equiv
_atom_site_adp_type
_atom_site_occupancy
_atom_site_site_symmetry_order
_atom_site_calc_flag
_atom_site_refinement_flags_posn
Mg1 Mg 0.25500(3) 0.96822(4) 0.66726(3) 0.04155(16) Uani 1 1 d .
F6 F 0.82418(7) 0.65040(8) 0.23883(7) 0.0555(3) Uani 1 1 d .
F16 F 0.55070(7) 0.46910(7) 0.32283(7) 0.0577(3) Uani 1 1 d .
F20 F 0.80744(7) 0.48895(7) 0.25240(7) 0.0569(3) Uani 1 1 d .
F15 F 0.74996(7) 0.72313(7) 0.35247(7) 0.0568(3) Uani 1 1 d .
F11 F 0.78953(7) 0.46253(7) 0.39672(7) 0.0587(3) Uani 1 1 d .
F5 F 0.63696(7) 0.50463(8) 0.44237(7) 0.0588(3) Uani 1 1 d .
F10 F 0.56340(7) 0.58974(8) 0.21910(7) 0.0618(3) Uani 1 1 d .
F7 F 0.82204(8) 0.70081(8) 0.10902(7) 0.0657(4) Uani 1 1 d .
F1 F 0.59422(8) 0.72161(8) 0.30204(9) 0.0691(4) Uani 1 1 d .
F14 F 0.86202(9) 0.75581(9) 0.44158(7) 0.0726(4) Uani 1 1 d .
F13 F 0.94049(8) 0.64278(10) 0.50722(7) 0.0765(4) Uani 1 1 d .
F12 F 0.90157(8) 0.49679(9) 0.48195(8) 0.0735(4) Uani 1 1 d .
F17 F 0.54842(9) 0.32788(8) 0.27716(9) 0.0776(4) Uani 1 1 d .
N1 N 0.20723(8) 0.90081(8) 0.59589(7) 0.0357(3) Uani 1 1 d .
F19 F 0.80268(10) 0.34780(9) 0.20671(9) 0.0833(5) Uani 1 1 d .
F8 F 0.69155(11) 0.70339(10) 0.03262(8) 0.0817(5) Uani 1 1 d .
N2 N 0.18039(8) 0.95047(8) 0.74384(7) 0.0359(3) Uani 1 1 d .
F9 F 0.56265(10) 0.64485(11) 0.08939(9) 0.0860(5) Uani 1 1 d .
F4 F 0.54219(9) 0.55957(12) 0.53808(8) 0.0852(5) Uani 1 1 d .
F18 F 0.67297(12) 0.26457(8) 0.21809(10) 0.0933(6) Uani 1 1 d .
F2 F 0.49972(11) 0.77374(10) 0.39711(12) 0.1029(6) Uani 1 1 d .
F3 F 0.47353(11) 0.69546(13) 0.51725(11) 0.1108(7) Uani 1 1 d .
C7 C 0.12654(10) 0.89799(10) 0.73910(9) 0.0371(4) Uani 1 1 d .
C5 C 0.15094(10) 0.85352(10) 0.61106(9) 0.0363(4) Uani 1 1 d .
C12 C 0.24660(10) 0.91079(11) 0.53107(9) 0.0376(4) Uani 1 1 d .
C24 C 0.19412(10) 1.00182(10) 0.80142(9) 0.0389(4) Uani 1 1 d .
C54 C 0.76455(11) 0.59087(12) 0.36680(10) 0.0430(4) Uani 1 1 d .
C60 C 0.68051(11) 0.48659(11) 0.29235(10) 0.0434(4) Uani 1 1 d .
C6 C 0.11666(10) 0.85445(11) 0.67747(10) 0.0401(4) Uani 1 1 d .
H6 H 0.0788 0.8182 0.6819 0.048 Uiso 1 1 calc R
C13 C 0.21481(11) 0.95635(11) 0.47751(10) 0.0410(4) Uani 1 1 d .
C17 C 0.32218(11) 0.88534(11) 0.52658(10) 0.0414(4) Uani 1 1 d .
C25 C 0.25432(12) 0.98699(11) 0.84772(10) 0.0439(4) Uani 1 1 d .
C55 C 0.80544(11) 0.53685(12) 0.40340(11) 0.0464(4) Uani 1 1 d .
C48 C 0.69300(11) 0.61883(11) 0.23827(10) 0.0432(4) Uani 1 1 d .
C29 C 0.15406(12) 1.07095(12) 0.80389(11) 0.0473(5) Uani 1 1 d .
C59 C 0.78649(12) 0.66436(12) 0.38291(11) 0.0474(5) Uani 1 1 d .
C49 C 0.75665(11) 0.64827(11) 0.20563(11) 0.0452(4) Uani 1 1 d .
C65 C 0.74123(13) 0.45095(12) 0.26077(11) 0.0490(5) Uani 1 1 d .
C61 C 0.61561(12) 0.44205(12) 0.29554(11) 0.0485(5) Uani 1 1 d .
C4 C 0.11660(11) 0.79239(11) 0.56083(10) 0.0434(4) Uani 1 1 d .
C21 C 0.36188(11) 0.83677(13) 0.58200(11) 0.0482(5) Uani 1 1 d .
H21 H 0.4148 0.8327 0.5668 0.058 Uiso 1 1 calc R
C8 C 0.07026(11) 0.87571(12) 0.79825(10) 0.0450(4) Uani 1 1 d .
C58 C 0.84442(13) 0.68290(14) 0.42902(11) 0.0540(5) Uani 1 1 d .
C18 C 0.13380(11) 0.98546(12) 0.48265(11) 0.0477(5) Uani 1 1 d .
H18 H 0.1048 0.9480 0.5092 0.057 Uiso 1 1 calc R
C42 C 0.62025(11) 0.60868(12) 0.36625(11) 0.0468(4) Uani 1 1 d .
C53 C 0.62904(12) 0.61910(12) 0.19504(12) 0.0504(5) Uani 1 1 d .
C16 C 0.36398(12) 0.90383(13) 0.46693(11) 0.0496(5) Uani 1 1 d .
H16 H 0.4133 0.8857 0.4625 0.060 Uiso 1 1 calc R
C50 C 0.75709(13) 0.67599(12) 0.13777(12) 0.0525(5) Uani 1 1 d .
C30 C 0.29670(12) 0.91181(12) 0.84883(11) 0.0505(5) Uani 1 1 d .
H30 H 0.2740 0.8789 0.8131 0.061 Uiso 1 1 calc R
C14 C 0.25965(12) 0.97442(12) 0.42010(10) 0.0485(5) Uani 1 1 d .
H14 H 0.2396 1.0046 0.3846 0.058 Uiso 1 1 calc R
C47 C 0.60347(11) 0.57172(13) 0.42830(11) 0.0503(5) Uani 1 1 d .
C56 C 0.86454(12) 0.55299(14) 0.44956(11) 0.0531(5) Uani 1 1 d .
C57 C 0.88377(12) 0.62644(15) 0.46195(11) 0.0556(6) Uani 1 1 d .
C11 C 0.07850(12) 0.91698(13) 0.86885(10) 0.0522(5) Uani 1 1 d .
H11A H 0.1294 0.9109 0.8862 0.078 Uiso 1 1 calc GR
H11B H 0.0434 0.8961 0.9020 0.078 Uiso 1 1 calc GR
H11C H 0.0679 0.9697 0.8624 0.078 Uiso 1 1 calc GR
C15 C 0.33370(13) 0.94848(13) 0.41442(11) 0.0526(5) Uani 1 1 d .
H15 H 0.3627 0.9611 0.3755 0.063 Uiso 1 1 calc R
C62 C 0.61250(15) 0.36852(13) 0.27163(13) 0.0582(6) Uani 1 1 d .
C64 C 0.74088(15) 0.37796(13) 0.23669(12) 0.0596(6) Uani 1 1 d .
C3 C 0.15229(13) 0.78650(13) 0.48778(11) 0.0529(5) Uani 1 1 d .
H3A H 0.1425 0.8321 0.4620 0.079 Uiso 1 1 calc GR
H3B H 0.1306 0.7444 0.4631 0.079 Uiso 1 1 calc GR
H3C H 0.2061 0.7794 0.4925 0.079 Uiso 1 1 calc GR
C1 C 0.12461(14) 0.71361(12) 0.59465(13) 0.0556(5) Uani 1 1 d .
H1A H 0.1774 0.7006 0.5983 0.083 Uiso 1 1 calc GR
H1B H 0.0989 0.6769 0.5661 0.083 Uiso 1 1 calc GR
H1C H 0.1026 0.7143 0.6406 0.083 Uiso 1 1 calc GR
C28 C 0.17700(14) 1.12413(13) 0.85309(13) 0.0588(6) Uani 1 1 d .
H28 H 0.1512 1.1699 0.8557 0.071 Uiso 1 1 calc R
C26 C 0.27472(14) 1.04289(13) 0.89576(11) 0.0557(5) Uani 1 1 d .
H26 H 0.3146 1.0341 0.9269 0.067 Uiso 1 1 calc R
C51 C 0.69182(15) 0.67610(13) 0.09867(12) 0.0589(6) Uani 1 1 d .
C43 C 0.58325(13) 0.67739(13) 0.35884(13) 0.0563(5) Uani 1 1 d .
C22 C 0.36496(13) 0.87013(14) 0.65630(12) 0.0555(5) Uani 1 1 d .
H22A H 0.3720 0.9238 0.6535 0.083 Uiso 1 1 calc GR
H22B H 0.4065 0.8481 0.6818 0.083 Uiso 1 1 calc GR
H22C H 0.3183 0.8594 0.6801 0.083 Uiso 1 1 calc GR
C52 C 0.62711(14) 0.64713(14) 0.12771(13) 0.0592(6) Uani 1 1 d .
C2 C 0.03132(12) 0.80872(14) 0.55046(13) 0.0579(6) Uani 1 1 d .
H2A H 0.0054 0.8024 0.5943 0.087 Uiso 1 1 calc GR
H2B H 0.0107 0.7743 0.5164 0.087 Uiso 1 1 calc GR
H2C H 0.0248 0.8596 0.5342 0.087 Uiso 1 1 calc GR
C27 C 0.23670(15) 1.11109(14) 0.89793(13) 0.0633(6) Uani 1 1 d .
H27 H 0.2516 1.1481 0.9298 0.076 Uiso 1 1 calc R
C63 C 0.67509(17) 0.33621(13) 0.24180(13) 0.0635(6) Uani 1 1 d .
C10 C 0.08175(16) 0.79140(13) 0.81473(12) 0.0611(6) Uani 1 1 d .
H10A H 0.0701 0.7620 0.7738 0.092 Uiso 1 1 calc GR
H10B H 0.0488 0.7768 0.8524 0.092 Uiso 1 1 calc GR
H10C H 0.1336 0.7828 0.8283 0.092 Uiso 1 1 calc GR
C23 C 0.33246(14) 0.75648(13) 0.58551(12) 0.0575(5) Uani 1 1 d .
H23A H 0.2829 0.7563 0.6063 0.086 Uiso 1 1 calc GR
H23B H 0.3663 0.7264 0.6135 0.086 Uiso 1 1 calc GR
H23C H 0.3295 0.7359 0.5390 0.086 Uiso 1 1 calc GR
C33 C 0.08678(13) 1.08828(13) 0.75630(13) 0.0578(5) Uani 1 1 d .
H33 H 0.0749 1.0427 0.7292 0.069 Uiso 1 1 calc R
C36 C 0.30148(14) 1.09276(14) 0.63131(16) 0.0656(7) Uani 1 1 d .
H36 H 0.2516 1.1043 0.6192 0.079 Uiso 1 1 calc R
C46 C 0.55486(13) 0.59890(17) 0.47892(13) 0.0643(6) Uani 1 1 d .
C31 C 0.38062(14) 0.92035(15) 0.83239(14) 0.0621(6) Uani 1 1 d .
H31A H 0.3863 0.9450 0.7878 0.093 Uiso 1 1 calc GR
H31B H 0.4039 0.8714 0.8307 0.093 Uiso 1 1 calc GR
H31C H 0.4046 0.9501 0.8683 0.093 Uiso 1 1 calc GR
C9 C -0.01132(12) 0.88861(18) 0.77185(13) 0.0667(7) Uani 1 1 d .
H9A H -0.0185 0.9412 0.7615 0.100 Uiso 1 1 calc GR
H9B H -0.0465 0.8734 0.8074 0.100 Uiso 1 1 calc GR
H9C H -0.0199 0.8593 0.7302 0.100 Uiso 1 1 calc GR
C37 C 0.32561(14) 1.10014(14) 0.70055(15) 0.0643(6) Uani 1 1 d .
H37 H 0.2921 1.1165 0.7349 0.077 Uiso 1 1 calc R
C19 C 0.13030(14) 1.05940(15) 0.52332(15) 0.0670(7) Uani 1 1 d .
H19A H 0.1462 1.0509 0.5709 0.101 Uiso 1 1 calc GR
H19B H 0.0792 1.0782 0.5229 0.101 Uiso 1 1 calc GR
H19C H 0.1633 1.0958 0.5018 0.101 Uiso 1 1 calc GR
C44 C 0.53400(15) 0.70666(16) 0.40801(17) 0.0707(7) Uani 1 1 d .
C45 C 0.52034(14) 0.66767(18) 0.46825(16) 0.0741(8) Uani 1 1 d .
C41 C 0.35139(17) 1.06826(15) 0.58033(14) 0.0694(7) Uani 1 1 d .
H41 H 0.3351 1.0626 0.5341 0.083 Uiso 1 1 calc R
B1 B 0.68926(12) 0.57638(13) 0.31569(12) 0.0421(5) Uani 1 1 d .
C20 C 0.09474(14) 0.99441(17) 0.41110(13) 0.0678(7) Uani 1 1 d .
H20A H 0.1180 1.0351 0.3858 0.102 Uiso 1 1 calc GR
H20B H 0.0419 1.0053 0.4179 0.102 Uiso 1 1 calc GR
H20C H 0.0998 0.9484 0.3848 0.102 Uiso 1 1 calc GR
C38 C 0.39946(15) 1.08296(15) 0.71765(14) 0.0667(6) Uani 1 1 d .
H38 H 0.4158 1.0868 0.7640 0.080 Uiso 1 1 calc R
C39 C 0.44869(15) 1.06047(17) 0.66728(17) 0.0749(7) Uani 1 1 d .
H39 H 0.4989 1.0504 0.6793 0.090 Uiso 1 1 calc R
C40 C 0.42545(16) 1.05226(17) 0.59858(16) 0.0750(8) Uani 1 1 d .
H40 H 0.4596 1.0360 0.5647 0.090 Uiso 1 1 calc R
C32 C 0.28935(18) 0.87233(17) 0.92045(15) 0.0755(7) Uani 1 1 d .
H32A H 0.3149 0.9017 0.9557 0.113 Uiso 1 1 calc GR
H32B H 0.3119 0.8230 0.9180 0.113 Uiso 1 1 calc GR
H32C H 0.2367 0.8676 0.9323 0.113 Uiso 1 1 calc GR
C35 C 0.01621(16) 1.11045(19) 0.79810(18) 0.0846(9) Uani 1 1 d .
H35A H 0.0043 1.0711 0.8310 0.127 Uiso 1 1 calc GR
H35B H -0.0258 1.1175 0.7665 0.127 Uiso 1 1 calc GR
H35C H 0.0259 1.1566 0.8230 0.127 Uiso 1 1 calc GR
C34 C 0.10432(18) 1.15215(18) 0.70466(16) 0.0790(8) Uani 1 1 d .
H34A H 0.1170 1.1972 0.7303 0.118 Uiso 1 1 calc GR
H34B H 0.0606 1.1615 0.6757 0.118 Uiso 1 1 calc GR
H34C H 0.1464 1.1378 0.6757 0.118 Uiso 1 1 calc GR

loop_
_atom_site_aniso_label
_atom_site_aniso_U_11
_atom_site_aniso_U_22
_atom_site_aniso_U_33
_atom_site_aniso_U_23
_atom_site_aniso_U_13
_atom_site_aniso_U_12
Mg1 0.0412(3) 0.0463(4) 0.0372(3) -0.0033(3) 0.0023(2) -0.0074(3)
F6 0.0438(6) 0.0681(8) 0.0545(7) -0.0034(6) -0.0013(5) -0.0036(5)
F16 0.0476(6) 0.0594(8) 0.0661(8) 0.0012(6) -0.0059(6) -0.0082(6)
F20 0.0537(7) 0.0598(8) 0.0573(7) -0.0065(6) 0.0040(5) 0.0080(6)
F15 0.0627(7) 0.0446(7) 0.0631(8) -0.0056(5) -0.0041(6) -0.0012(6)
F11 0.0651(8) 0.0507(7) 0.0601(8) 0.0026(6) -0.0177(6) 0.0051(6)
F5 0.0593(7) 0.0683(8) 0.0489(7) 0.0058(6) -0.0021(5) 0.0029(6)
F10 0.0473(7) 0.0693(9) 0.0687(8) 0.0096(7) -0.0145(6) -0.0080(6)
F7 0.0790(9) 0.0601(8) 0.0582(8) -0.0057(6) 0.0165(7) -0.0130(7)
F1 0.0698(9) 0.0500(8) 0.0877(10) 0.0054(7) 0.0096(7) 0.0139(6)
F14 0.0870(10) 0.0693(9) 0.0616(8) -0.0158(7) -0.0048(7) -0.0305(8)
F13 0.0637(8) 0.1143(13) 0.0513(8) -0.0036(8) -0.0179(6) -0.0268(8)
F12 0.0677(8) 0.0908(11) 0.0618(8) 0.0121(7) -0.0237(7) 0.0053(8)
F17 0.0872(10) 0.0537(8) 0.0915(11) 0.0090(7) -0.0276(8) -0.0222(7)
N1 0.0354(7) 0.0388(8) 0.0327(7) -0.0003(6) 0.0005(6) -0.0004(6)
F19 0.1035(12) 0.0631(9) 0.0833(11) -0.0148(8) 0.0090(9) 0.0291(8)
F8 0.1158(13) 0.0785(10) 0.0508(8) 0.0145(7) -0.0112(8) -0.0105(9)
N2 0.0382(7) 0.0371(8) 0.0323(7) -0.0019(6) -0.0007(6) 0.0004(6)
F9 0.0801(10) 0.1036(13) 0.0740(10) 0.0187(9) -0.0370(8) -0.0045(9)
F4 0.0680(9) 0.1333(15) 0.0544(8) 0.0001(9) 0.0135(7) -0.0006(9)
F18 0.1416(16) 0.0403(8) 0.0979(12) -0.0131(7) -0.0158(11) 0.0018(9)
F2 0.0925(12) 0.0732(11) 0.1433(18) -0.0163(11) 0.0287(12) 0.0335(9)
F3 0.0871(12) 0.1398(18) 0.1058(14) -0.0346(13) 0.0390(11) 0.0245(12)
C7 0.0361(9) 0.0402(10) 0.0349(9) 0.0026(7) -0.0002(7) 0.0009(7)
C5 0.0357(8) 0.0377(9) 0.0355(9) -0.0006(7) -0.0030(7) 0.0036(7)
C12 0.0414(9) 0.0393(9) 0.0321(8) -0.0033(7) 0.0015(7) -0.0006(7)
C24 0.0454(9) 0.0378(9) 0.0337(9) -0.0020(7) 0.0044(7) -0.0024(8)
C54 0.0399(9) 0.0475(11) 0.0416(10) -0.0046(8) 0.0001(7) 0.0000(8)
C60 0.0495(10) 0.0422(10) 0.0384(9) 0.0000(8) -0.0074(8) 0.0019(8)
C6 0.0397(9) 0.0427(10) 0.0381(9) -0.0023(7) 0.0014(7) -0.0090(8)
C13 0.0448(10) 0.0428(10) 0.0355(9) -0.0008(7) -0.0016(7) 0.0002(8)
C17 0.0409(9) 0.0462(10) 0.0370(9) -0.0027(8) 0.0029(7) 0.0018(8)
C25 0.0511(10) 0.0444(11) 0.0361(9) -0.0010(8) -0.0019(8) -0.0050(8)
C55 0.0460(10) 0.0505(12) 0.0427(10) -0.0039(8) -0.0032(8) -0.0016(9)
C48 0.0460(10) 0.0374(10) 0.0461(10) -0.0050(8) -0.0062(8) 0.0012(8)
C29 0.0519(11) 0.0436(11) 0.0464(11) -0.0037(8) 0.0086(8) 0.0009(9)
C59 0.0472(10) 0.0515(12) 0.0434(10) -0.0065(9) 0.0003(8) -0.0039(9)
C49 0.0472(10) 0.0418(10) 0.0465(10) -0.0067(8) -0.0043(8) 0.0003(8)
C65 0.0581(12) 0.0450(11) 0.0437(10) -0.0004(8) -0.0075(9) 0.0041(9)
C61 0.0546(12) 0.0454(11) 0.0455(11) 0.0034(8) -0.0123(9) -0.0007(9)
C4 0.0453(10) 0.0436(10) 0.0413(10) -0.0061(8) -0.0030(8) -0.0035(8)
C21 0.0425(10) 0.0575(12) 0.0445(10) -0.0003(9) 0.0011(8) 0.0095(9)
C8 0.0429(10) 0.0554(12) 0.0368(9) -0.0002(8) 0.0038(7) -0.0075(9)
C58 0.0569(12) 0.0623(14) 0.0428(11) -0.0104(10) 0.0045(9) -0.0169(10)
C18 0.0449(10) 0.0530(12) 0.0451(11) 0.0043(9) -0.0043(8) 0.0042(9)
C42 0.0391(9) 0.0502(11) 0.0510(11) -0.0082(9) -0.0026(8) -0.0023(8)
C53 0.0490(11) 0.0467(11) 0.0553(12) 0.0018(9) -0.0101(9) -0.0005(9)
C16 0.0442(10) 0.0596(13) 0.0451(11) -0.0027(9) 0.0088(8) 0.0037(9)
C50 0.0647(13) 0.0421(11) 0.0506(11) -0.0044(9) 0.0058(10) -0.0062(9)
C30 0.0576(12) 0.0468(11) 0.0469(11) 0.0018(9) -0.0138(9) -0.0017(9)
C14 0.0576(12) 0.0514(12) 0.0364(10) 0.0047(8) 0.0002(8) 0.0010(9)
C47 0.0425(10) 0.0587(13) 0.0498(11) -0.0065(9) -0.0039(8) 0.0001(9)
C56 0.0489(11) 0.0702(15) 0.0402(10) 0.0035(10) -0.0054(8) 0.0013(10)
C57 0.0477(11) 0.0818(16) 0.0374(10) -0.0068(10) -0.0039(8) -0.0159(11)
C11 0.0543(11) 0.0644(13) 0.0380(10) -0.0022(9) 0.0123(8) -0.0088(10)
C15 0.0562(12) 0.0623(13) 0.0393(10) 0.0036(9) 0.0110(9) -0.0040(10)
C62 0.0750(15) 0.0429(12) 0.0567(13) 0.0070(10) -0.0208(11) -0.0092(11)
C64 0.0756(15) 0.0497(13) 0.0535(13) -0.0050(10) -0.0047(11) 0.0176(11)
C3 0.0657(13) 0.0517(12) 0.0412(10) -0.0125(9) -0.0019(9) -0.0065(10)
C1 0.0610(13) 0.0449(12) 0.0608(13) -0.0044(10) 0.0028(10) -0.0082(10)
C28 0.0700(14) 0.0458(12) 0.0608(14) -0.0124(10) 0.0143(11) 0.0015(10)
C26 0.0646(13) 0.0599(14) 0.0426(11) -0.0075(9) -0.0057(9) -0.0103(11)
C51 0.0823(16) 0.0514(13) 0.0429(11) 0.0042(9) -0.0089(11) -0.0020(11)
C43 0.0487(11) 0.0507(12) 0.0696(14) -0.0079(11) 0.0022(10) 0.0015(9)
C22 0.0562(12) 0.0613(14) 0.0488(12) -0.0007(10) -0.0088(9) 0.0092(10)
C52 0.0644(14) 0.0571(14) 0.0559(13) 0.0045(10) -0.0190(11) 0.0017(11)
C2 0.0476(11) 0.0636(14) 0.0625(14) -0.0093(11) -0.0130(10) -0.0078(10)
C27 0.0813(16) 0.0552(14) 0.0535(13) -0.0211(10) 0.0046(12) -0.0134(12)
C63 0.0963(19) 0.0358(11) 0.0583(13) -0.0028(9) -0.0149(13) 0.0044(12)
C10 0.0846(17) 0.0558(13) 0.0431(11) 0.0042(9) 0.0066(11) -0.0186(12)
C23 0.0603(13) 0.0559(13) 0.0563(13) 0.0031(10) -0.0027(10) 0.0120(10)
C33 0.0581(13) 0.0498(12) 0.0655(14) -0.0036(10) 0.0017(10) 0.0152(10)
C36 0.0547(13) 0.0492(13) 0.0927(19) 0.0088(12) -0.0169(13) -0.0090(10)
C46 0.0502(12) 0.0905(19) 0.0523(13) -0.0094(12) 0.0060(10) -0.0073(12)
C31 0.0620(14) 0.0631(15) 0.0612(14) 0.0003(11) -0.0075(11) 0.0057(11)
C9 0.0424(11) 0.108(2) 0.0498(12) 0.0002(13) 0.0066(9) -0.0053(12)
C37 0.0615(14) 0.0558(14) 0.0756(16) -0.0015(12) 0.0122(12) -0.0146(11)
C19 0.0601(14) 0.0661(16) 0.0747(16) -0.0104(12) -0.0105(12) 0.0194(12)
C44 0.0571(14) 0.0637(16) 0.091(2) -0.0150(14) 0.0105(13) 0.0078(12)
C45 0.0530(13) 0.089(2) 0.0801(18) -0.0263(15) 0.0154(12) 0.0094(13)
C41 0.0893(19) 0.0606(15) 0.0581(14) 0.0066(11) -0.0129(13) -0.0199(13)
B1 0.0407(10) 0.0414(12) 0.0440(11) -0.0025(9) -0.0031(8) 0.0005(9)
C20 0.0595(14) 0.0887(19) 0.0551(14) 0.0022(12) -0.0159(11) 0.0112(13)
C38 0.0725(16) 0.0683(16) 0.0592(14) 0.0036(12) -0.0108(12) -0.0153(13)
C39 0.0509(13) 0.0783(18) 0.095(2) -0.0098(15) -0.0141(13) -0.0074(12)
C40 0.0689(16) 0.0781(18) 0.0781(18) -0.0124(14) 0.0153(14) -0.0181(14)
C32 0.0855(18) 0.0731(18) 0.0680(16) 0.0247(13) -0.0093(14) -0.0003(14)
C35 0.0638(16) 0.093(2) 0.097(2) 0.0149(17) 0.0178(15) 0.0250(15)
C34 0.0799(18) 0.088(2) 0.0694(17) 0.0160(14) 0.0084(14) 0.0206(15)

loop_
_atom_type_symbol
_atom_type_description
_atom_type_scat_dispersion_real
_atom_type_scat_dispersion_imag
_atom_type_scat_source
C C 0.0181 0.0091 'International Tables Vol C Tables 4.2.6.8 and 6.1.1.4'
H H 0.0000 0.0000 'International Tables Vol C Tables 4.2.6.8 and 6.1.1.4'
B B 0.0090 0.0039 'International Tables Vol C Tables 4.2.6.8 and 6.1.1.4'
F F 0.0727 0.0534 'International Tables Vol C Tables 4.2.6.8 and 6.1.1.4'
Mg Mg 0.1719 0.1771 'International Tables Vol C Tables 4.2.6.8 and 6.1.1.4'
N N 0.0311 0.0180 'International Tables Vol C Tables 4.2.6.8 and 6.1.1.4'

loop_
_exptl_crystal_face_index_h
_exptl_crystal_face_index_k
_exptl_crystal_face_index_l
_exptl_crystal_face_perp_dist
_exptl_oxdiff_crystal_face_indexfrac_h
_exptl_oxdiff_crystal_face_indexfrac_k
_exptl_oxdiff_crystal_face_indexfrac_l
_exptl_oxdiff_crystal_face_x
_exptl_oxdiff_crystal_face_y
_exptl_oxdiff_crystal_face_z
-2 -6 -11 0.0679 -2.0135 -6.0150 -10.9717 0.2068 0.9893 0.2719
-4 11 0 0.0379 -3.9876 11.0335 -0.0370 -0.1954 -0.6179 0.7885
5 -5 10 0.0550 5.0007 -5.0172 10.0090 -0.0495 -0.2986 -0.9737
7 -6 7 0.0505 6.9966 -6.0239 7.0165 0.2071 -0.1251 -0.9565
0 10 -7 0.0424 0.0043 10.0221 -7.0241 0.3657 -0.2841 0.9309
-11 -2 -3 0.1037 -10.9996 -1.9876 -2.9983 -0.7434 0.5212 0.4392
-9 -7 0 0.1096 -9.0030 -7.0022 0.0157 -0.7549 0.6451 -0.0752
9 7 -1 0.0567 9.0022 7.0018 -1.0147 0.7930 -0.5941 0.1250
-7 -2 9 0.0766 -6.9920 -1.9903 8.9924 -0.8955 -0.1781 -0.3058
8 -7 4 0.0461 7.9929 -7.0290 4.0233 0.3875 0.0702 -0.9024
4 5 -10 0.0339 3.9955 5.0022 -10.0028 0.7348 0.1022 0.6412
10 -4 -2 0.0409 9.9903 -4.0270 -1.9787 0.7980 0.1403 -0.5029
0 -2 12 0.0521 0.0073 -2.0009 11.9942 -0.4766 -0.4838 -0.7137
-4 3 11 0.0529 -3.9869 3.0176 10.9769 -0.6935 -0.6661 -0.2249
7 -9 0 0.0549 6.9883 -9.0336 0.0328 0.4437 0.4243 -0.7828
3 -2 -12 0.0383 2.9875 -2.0138 -11.9797 0.6653 0.6748 0.3699
4 10 5 0.0659 4.0119 10.0194 4.9666 0.2136 -0.9834 0.1859
-5 -8 -7 0.0848 -5.0111 -8.0136 -6.9715 -0.1938 0.9790 0.0671
-6 -4 -9 0.0844 -6.0083 -4.0028 -8.9826 -0.1541 0.8464 0.4366
1 -11 2 0.0934 0.9904 -11.0279 2.0329 -0.1092 0.5814 -0.7772
-11 -1 -3 0.0927 -10.9986 -0.9852 -3.0014 -0.7335 0.4571 0.4974
-11 -4 0 0.0929 -10.9992 -3.9915 0.0049 -0.8774 0.4964 0.1734
-8 -8 3 0.1033 -8.0021 -8.0053 3.0164 -0.8028 0.5344 -0.3197
-7 -1 10 0.0576 -6.9903 -0.9875 9.9883 -0.9236 -0.2932 -0.2973
-10 6 1 0.0796 -9.9892 6.0316 0.9735 -0.7400 -0.2175 0.6692
-4 4 11 0.0427 -3.9859 4.0201 10.9738 -0.6836 -0.7302 -0.1667
-1 0 12 0.0434 -0.9903 0.0056 11.9873 -0.5329 -0.5902 -0.5603
-2 0 12 0.0380 -1.9899 0.0073 11.9866 -0.6090 -0.5684 -0.5233

loop_
_geom_angle_atom_site_label_1
_geom_angle_atom_site_label_2
_geom_angle_atom_site_label_3
_geom_angle
N1 Mg1 N2 97.30(6)
N1 Mg1 C36 119.25(8)
N1 Mg1 C37 149.84(8)
N2 Mg1 C36 124.66(9)
N2 Mg1 C37 105.50(7)
C36 Mg1 C37 30.64(9)
C5 N1 Mg1 122.79(12)
C5 N1 C12 129.06(15)
C12 N1 Mg1 108.08(11)
C7 N2 Mg1 122.20(12)
C7 N2 C24 127.43(15)
C24 N2 Mg1 110.37(11)
N2 C7 C6 121.44(16)
N2 C7 C8 125.78(16)
C6 C7 C8 112.76(16)
N1 C5 C6 120.81(16)
N1 C5 C4 126.08(16)
C6 C5 C4 113.10(16)
C13 C12 N1 120.09(16)
C17 C12 N1 118.38(16)
C17 C12 C13 120.66(16)
C25 C24 N2 118.94(16)
C25 C24 C29 121.19(18)
C29 C24 N2 119.23(17)
C55 C54 C59 113.04(18)
C55 C54 B1 126.95(18)
C59 C54 B1 119.60(18)
C65 C60 C61 113.49(19)
C65 C60 B1 118.90(18)
C61 C60 B1 127.40(18)
C7 C6 H6 112.7
C5 C6 C7 134.61(17)
C5 C6 H6 112.7
C12 C13 C18 121.02(16)
C14 C13 C12 118.32(18)
C14 C13 C18 120.66(18)
C12 C17 C21 124.58(17)
C16 C17 C12 118.48(18)
C16 C17 C21 116.92(17)
C24 C25 C30 122.76(17)
C26 C25 C24 118.20(19)
C26 C25 C30 119.03(19)
F11 C55 C54 121.20(18)
F11 C55 C56 114.48(19)
C54 C55 C56 124.3(2)
C49 C48 C53 112.80(19)
C49 C48 B1 127.25(17)
C53 C48 B1 119.51(18)
C24 C29 C33 122.88(19)
C28 C29 C24 117.8(2)
C28 C29 C33 119.3(2)
F15 C59 C54 119.57(18)
F15 C59 C58 115.99(19)
C58 C59 C54 124.4(2)
F6 C49 C48 121.00(18)
F6 C49 C50 114.89(18)
C50 C49 C48 124.10(19)
F20 C65 C60 119.51(18)
F20 C65 C64 115.5(2)
C64 C65 C60 125.0(2)
F16 C61 C60 121.03(19)
F16 C61 C62 115.5(2)
C62 C61 C60 123.5(2)
C3 C4 C5 116.30(16)
C3 C4 C1 106.31(17)
C3 C4 C2 107.45(18)
C1 C4 C5 109.59(16)
C2 C4 C5 108.82(16)
C2 C4 C1 108.07(18)
C17 C21 H21 105.7
C17 C21 C22 115.79(17)
C22 C21 H21 105.7
C23 C21 C17 113.75(18)
C23 C21 H21 105.7
C23 C21 C22 109.33(18)
C11 C8 C7 117.11(16)
C11 C8 C10 105.70(17)
C11 C8 C9 107.46(18)
C10 C8 C7 108.06(17)
C9 C8 C7 108.87(16)
C9 C8 C10 109.4(2)
F14 C58 C59 120.5(2)
F14 C58 C57 120.2(2)
C57 C58 C59 119.3(2)
C13 C18 H18 107.2
C13 C18 C19 111.37(18)
C13 C18 C20 113.29(18)
C19 C18 H18 107.2
C19 C18 C20 110.2(2)
C20 C18 H18 107.2
C47 C42 C43 113.53(19)
C47 C42 B1 119.59(19)
C43 C42 B1 126.1(2)
F10 C53 C48 119.34(19)
F10 C53 C52 115.97(19)
C52 C53 C48 124.7(2)
C17 C16 H16 119.3
C15 C16 C17 121.38(19)
C15 C16 H16 119.3
F7 C50 C49 120.3(2)
F7 C50 C51 119.5(2)
C51 C50 C49 120.1(2)
C25 C30 H30 108.1
C25 C30 C32 111.4(2)
C31 C30 C25 112.75(18)
C31 C30 H30 108.1
C31 C30 C32 108.3(2)
C32 C30 H30 108.1
C13 C14 H14 119.2
C15 C14 C13 121.57(19)
C15 C14 H14 119.2
F5 C47 C42 119.30(18)
F5 C47 C46 116.1(2)
C46 C47 C42 124.6(2)
F12 C56 C55 120.1(2)
F12 C56 C57 120.6(2)
C57 C56 C55 119.4(2)
F13 C57 C58 120.6(2)
F13 C57 C56 119.9(2)
C56 C57 C58 119.5(2)
C8 C11 H11A 109.5
C8 C11 H11B 109.5
C8 C11 H11C 109.5
H11A C11 H11B 109.5
H11A C11 H11C 109.5
H11B C11 H11C 109.5
C16 C15 C14 119.55(18)
C16 C15 H15 120.2
C14 C15 H15 120.2
F17 C62 C61 120.7(2)
F17 C62 C63 119.2(2)
C63 C62 C61 120.0(2)
F19 C64 C65 121.0(2)
F19 C64 C63 120.1(2)
C65 C64 C63 118.9(2)
C4 C3 H3A 109.5
C4 C3 H3B 109.5
C4 C3 H3C 109.5
H3A C3 H3B 109.5
H3A C3 H3C 109.5
H3B C3 H3C 109.5
C4 C1 H1A 109.5
C4 C1 H1B 109.5
C4 C1 H1C 109.5
H1A C1 H1B 109.5
H1A C1 H1C 109.5
H1B C1 H1C 109.5
C29 C28 H28 119.1
C27 C28 C29 121.8(2)
C27 C28 H28 119.1
C25 C26 H26 119.5
C27 C26 C25 121.1(2)
C27 C26 H26 119.5
F8 C51 C50 120.6(2)
F8 C51 C52 120.8(2)
C50 C51 C52 118.6(2)
F1 C43 C42 121.4(2)
F1 C43 C44 114.8(2)
C44 C43 C42 123.8(2)
C21 C22 H22A 109.5
C21 C22 H22B 109.5
C21 C22 H22C 109.5
H22A C22 H22B 109.5
H22A C22 H22C 109.5
H22B C22 H22C 109.5
F9 C52 C53 120.8(2)
F9 C52 C51 119.6(2)
C51 C52 C53 119.7(2)
C4 C2 H2A 109.5
C4 C2 H2B 109.5
C4 C2 H2C 109.5
H2A C2 H2B 109.5
H2A C2 H2C 109.5
H2B C2 H2C 109.5
C28 C27 C26 119.9(2)
C28 C27 H27 120.0
C26 C27 H27 120.0
F18 C63 C62 120.8(3)
F18 C63 C64 120.2(2)
C62 C63 C64 119.0(2)
C8 C10 H10A 109.5
C8 C10 H10B 109.5
C8 C10 H10C 109.5
H10A C10 H10B 109.5
H10A C10 H10C 109.5
H10B C10 H10C 109.5
C21 C23 H23A 109.5
C21 C23 H23B 109.5
C21 C23 H23C 109.5
H23A C23 H23B 109.5
H23A C23 H23C 109.5
H23B C23 H23C 109.5
C29 C33 H33 108.2
C29 C33 C35 112.0(2)
C29 C33 C34 111.9(2)
C35 C33 H33 108.2
C35 C33 C34 108.2(2)
C34 C33 H33 108.2
Mg1 C36 H36 87.2
C37 C36 Mg1 85.44(16)
C37 C36 H36 119.9
C41 C36 Mg1 97.39(17)
C41 C36 H36 119.9
C41 C36 C37 120.2(2)
F4 C46 C47 120.8(3)
F4 C46 C45 120.5(2)
C45 C46 C47 118.7(2)
C30 C31 H31A 109.5
C30 C31 H31B 109.5
C30 C31 H31C 109.5
H31A C31 H31B 109.5
H31A C31 H31C 109.5
H31B C31 H31C 109.5
C8 C9 H9A 109.5
C8 C9 H9B 109.5
C8 C9 H9C 109.5
H9A C9 H9B 109.5
H9A C9 H9C 109.5
H9B C9 H9C 109.5
Mg1 C37 H37 98.1
C36 C37 Mg1 63.92(14)
C36 C37 H37 120.4
C38 C37 Mg1 107.28(18)
C38 C37 C36 119.3(2)
C38 C37 H37 120.4
C18 C19 H19A 109.5
C18 C19 H19B 109.5
C18 C19 H19C 109.5
H19A C19 H19B 109.5
H19A C19 H19C 109.5
H19B C19 H19C 109.5
F2 C44 C43 120.6(3)
F2 C44 C45 119.7(2)
C45 C44 C43 119.7(3)
F3 C45 C46 119.6(3)
F3 C45 C44 120.8(3)
C44 C45 C46 119.6(2)
C36 C41 H41 120.3
C40 C41 C36 119.4(3)
C40 C41 H41 120.3
C60 B1 C54 112.22(16)
C48 B1 C54 114.63(16)
C48 B1 C60 101.54(15)
C42 B1 C54 101.08(15)
C42 B1 C60 114.79(16)
C42 B1 C48 113.17(16)
C18 C20 H20A 109.5
C18 C20 H20B 109.5
C18 C20 H20C 109.5
H20A C20 H20B 109.5
H20A C20 H20C 109.5
H20B C20 H20C 109.5
C37 C38 H38 119.8
C39 C38 C37 120.4(3)
C39 C38 H38 119.8
C38 C39 H39 119.5
C38 C39 C40 121.0(3)
C40 C39 H39 119.5
C41 C40 H40 120.2
C39 C40 C41 119.7(3)
C39 C40 H40 120.2
C30 C32 H32A 109.5
C30 C32 H32B 109.5
C30 C32 H32C 109.5
H32A C32 H32B 109.5
H32A C32 H32C 109.5
H32B C32 H32C 109.5
C33 C35 H35A 109.5
C33 C35 H35B 109.5
C33 C35 H35C 109.5
H35A C35 H35B 109.5
H35A C35 H35C 109.5
H35B C35 H35C 109.5
C33 C34 H34A 109.5
C33 C34 H34B 109.5
C33 C34 H34C 109.5
H34A C34 H34B 109.5
H34A C34 H34C 109.5
H34B C34 H34C 109.5

loop_
_geom_bond_atom_site_label_1
_geom_bond_atom_site_label_2
_geom_bond_distance
Mg1 N1 1.9927(16)
Mg1 N2 1.9934(15)
Mg1 C36 2.450(2)
Mg1 C37 2.720(3)
F6 C49 1.345(2)
F16 C61 1.347(3)
F20 C65 1.357(3)
F15 C59 1.353(3)
F11 C55 1.351(2)
F5 C47 1.353(3)
F10 C53 1.350(3)
F7 C50 1.345(3)
F1 C43 1.350(3)
F14 C58 1.349(3)
F13 C57 1.349(2)
F12 C56 1.339(3)
F17 C62 1.343(3)
N1 C5 1.331(2)
N1 C12 1.430(2)
F19 C64 1.343(3)
F8 C51 1.348(3)
N2 C7 1.331(2)
N2 C24 1.444(2)
F9 C52 1.348(3)
F4 C46 1.344(3)
F18 C63 1.347(3)
F2 C44 1.348(3)
F3 C45 1.342(3)
C7 C6 1.415(3)
C7 C8 1.555(2)
C5 C6 1.405(2)
C5 C4 1.564(3)
C12 C13 1.414(3)
C12 C17 1.409(3)
C24 C25 1.401(3)
C24 C29 1.414(3)
C54 C55 1.384(3)
C54 C59 1.391(3)
C54 B1 1.662(3)
C60 C65 1.382(3)
C60 C61 1.391(3)
C60 B1 1.657(3)
C6 H6 0.9300
C13 C18 1.521(3)
C13 C14 1.390(3)
C17 C21 1.529(3)
C17 C16 1.396(3)
C25 C30 1.526(3)
C25 C26 1.394(3)
C55 C56 1.390(3)
C48 C49 1.387(3)
C48 C53 1.393(3)
C48 B1 1.657(3)
C29 C28 1.387(3)
C29 C33 1.520(3)
C59 C58 1.383(3)
C49 C50 1.383(3)
C65 C64 1.371(3)
C61 C62 1.380(3)
C4 C3 1.533(3)
C4 C1 1.542(3)
C4 C2 1.542(3)
C21 H21 0.9800
C21 C22 1.535(3)
C21 C23 1.514(3)
C8 C11 1.537(3)
C8 C10 1.538(3)
C8 C9 1.538(3)
C58 C57 1.367(4)
C18 H18 0.9800
C18 C19 1.522(3)
C18 C20 1.533(3)
C42 C47 1.384(3)
C42 C43 1.387(3)
C42 B1 1.657(3)
C53 C52 1.376(3)
C16 H16 0.9300
C16 C15 1.380(3)
C50 C51 1.367(3)
C30 H30 0.9800
C30 C31 1.521(3)
C30 C32 1.539(3)
C14 H14 0.9300
C14 C15 1.388(3)
C47 C46 1.379(3)
C56 C57 1.364(3)
C11 H11A 0.9600
C11 H11B 0.9600
C11 H11C 0.9600
C15 H15 0.9300
C62 C63 1.368(4)
C64 C63 1.379(4)
C3 H3A 0.9600
C3 H3B 0.9600
C3 H3C 0.9600
C1 H1A 0.9600
C1 H1B 0.9600
C1 H1C 0.9600
C28 H28 0.9300
C28 C27 1.372(4)
C26 H26 0.9300
C26 C27 1.381(4)
C51 C52 1.369(4)
C43 C44 1.381(3)
C22 H22A 0.9600
C22 H22B 0.9600
C22 H22C 0.9600
C2 H2A 0.9600
C2 H2B 0.9600
C2 H2C 0.9600
C27 H27 0.9300
C10 H10A 0.9600
C10 H10B 0.9600
C10 H10C 0.9600
C23 H23A 0.9600
C23 H23B 0.9600
C23 H23C 0.9600
C33 H33 0.9800
C33 C35 1.531(3)
C33 C34 1.531(4)
C36 H36 0.9300
C36 C37 1.390(4)
C36 C41 1.383(4)
C46 C45 1.376(4)
C31 H31A 0.9600
C31 H31B 0.9600
C31 H31C 0.9600
C9 H9A 0.9600
C9 H9B 0.9600
C9 H9C 0.9600
C37 H37 0.9300
C37 C38 1.374(4)
C19 H19A 0.9600
C19 H19B 0.9600
C19 H19C 0.9600
C44 C45 1.362(4)
C41 H41 0.9300
C41 C40 1.378(4)
C20 H20A 0.9600
C20 H20B 0.9600
C20 H20C 0.9600
C38 H38 0.9300
C38 C39 1.356(4)
C39 H39 0.9300
C39 C40 1.377(4)
C40 H40 0.9300
C32 H32A 0.9600
C32 H32B 0.9600
C32 H32C 0.9600
C35 H35A 0.9600
C35 H35B 0.9600
C35 H35C 0.9600
C34 H34A 0.9600
C34 H34B 0.9600
C34 H34C 0.9600

loop_
_geom_torsion_atom_site_label_1
_geom_torsion_atom_site_label_2
_geom_torsion_atom_site_label_3
_geom_torsion_atom_site_label_4
_geom_torsion
Mg1 N1 C5 C6 6.8(2)
Mg1 N1 C5 C4 -172.52(14)
Mg1 N1 C12 C13 -101.22(17)
Mg1 N1 C12 C17 68.17(18)
Mg1 N2 C7 C6 -3.5(2)
Mg1 N2 C7 C8 174.72(14)
Mg1 N2 C24 C25 -77.47(18)
Mg1 N2 C24 C29 93.44(17)
Mg1 C36 C37 C38 96.0(2)
Mg1 C36 C41 C40 -89.9(2)
Mg1 C37 C38 C39 70.6(3)
F6 C49 C50 F7 1.5(3)
F6 C49 C50 C51 179.46(19)
F16 C61 C62 F17 -1.1(3)
F16 C61 C62 C63 178.8(2)
F20 C65 C64 F19 -0.4(3)
F20 C65 C64 C63 -178.5(2)
F15 C59 C58 F14 -0.1(3)
F15 C59 C58 C57 179.81(18)
F11 C55 C56 F12 1.4(3)
F11 C55 C56 C57 -177.94(19)
F5 C47 C46 F4 -0.4(3)
F5 C47 C46 C45 178.6(2)
F10 C53 C52 F9 0.2(3)
F10 C53 C52 C51 -178.3(2)
F7 C50 C51 F8 -2.4(3)
F7 C50 C51 C52 176.8(2)
F1 C43 C44 F2 1.3(4)
F1 C43 C44 C45 -178.3(2)
F14 C58 C57 F13 0.0(3)
F14 C58 C57 C56 179.0(2)
F12 C56 C57 F13 -0.1(3)
F12 C56 C57 C58 -179.1(2)
F17 C62 C63 F18 0.0(3)
F17 C62 C63 C64 -179.5(2)
N1 C5 C6 C7 1.2(3)
N1 C5 C4 C3 0.7(3)
N1 C5 C4 C1 121.3(2)
N1 C5 C4 C2 -120.7(2)
N1 C12 C13 C18 -9.6(3)
N1 C12 C13 C14 169.99(17)
N1 C12 C17 C21 9.9(3)
N1 C12 C17 C16 -171.60(18)
F19 C64 C63 F18 1.4(4)
F19 C64 C63 C62 -179.1(2)
F8 C51 C52 F9 1.0(4)
F8 C51 C52 C53 179.5(2)
N2 C7 C6 C5 -3.1(3)
N2 C7 C8 C11 -1.2(3)
N2 C7 C8 C10 -120.3(2)
N2 C7 C8 C9 120.9(2)
N2 C24 C25 C30 -12.0(3)
N2 C24 C25 C26 169.64(18)
N2 C24 C29 C28 -169.84(18)
N2 C24 C29 C33 11.4(3)
F4 C46 C45 F3 -0.2(4)
F4 C46 C45 C44 179.9(3)
F2 C44 C45 F3 -0.5(4)
F2 C44 C45 C46 179.4(3)
C7 N2 C24 C25 102.9(2)
C7 N2 C24 C29 -86.2(2)
C5 N1 C12 C13 82.0(2)
C5 N1 C12 C17 -108.6(2)
C12 N1 C5 C6 -176.87(18)
C12 N1 C5 C4 3.9(3)
C12 C13 C18 C19 86.6(2)
C12 C13 C18 C20 -148.6(2)
C12 C13 C14 C15 0.4(3)
C12 C17 C21 C22 -57.7(3)
C12 C17 C21 C23 70.2(3)
C12 C17 C16 C15 2.5(3)
C24 N2 C7 C6 176.05(17)
C24 N2 C7 C8 -5.7(3)
C24 C25 C30 C31 119.0(2)
C24 C25 C30 C32 -119.0(2)
C24 C25 C26 C27 0.1(3)
C24 C29 C28 C27 0.4(3)
C24 C29 C33 C35 124.7(2)
C24 C29 C33 C34 -113.7(2)
C54 C55 C56 F12 -179.09(19)
C54 C55 C56 C57 1.6(3)
C54 C59 C58 F14 179.94(19)
C54 C59 C58 C57 -0.1(3)
C60 C65 C64 F19 -179.9(2)
C60 C65 C64 C63 2.0(4)
C60 C61 C62 F17 178.93(19)
C60 C61 C62 C63 -1.1(3)
C6 C7 C8 C11 177.21(18)
C6 C7 C8 C10 58.1(2)
C6 C7 C8 C9 -60.7(2)
C6 C5 C4 C3 -178.61(18)
C6 C5 C4 C1 -58.1(2)
C6 C5 C4 C2 59.9(2)
C13 C12 C17 C21 179.26(19)
C13 C12 C17 C16 -2.3(3)
C13 C14 C15 C16 -0.2(3)
C17 C12 C13 C18 -178.70(18)
C17 C12 C13 C14 0.8(3)
C17 C16 C15 C14 -1.3(3)
C25 C24 C29 C28 0.9(3)
C25 C24 C29 C33 -177.90(19)
C25 C26 C27 C28 1.1(4)
C55 C54 C59 F15 -178.21(17)
C55 C54 C59 C58 1.7(3)
C55 C54 B1 C60 -17.1(3)
C55 C54 B1 C48 -132.3(2)
C55 C54 B1 C42 105.7(2)
C55 C56 C57 F13 179.28(19)
C55 C56 C57 C58 0.3(3)
C48 C49 C50 F7 -177.32(18)
C48 C49 C50 C51 0.6(3)
C48 C53 C52 F9 179.7(2)
C48 C53 C52 C51 1.3(4)
C29 C24 C25 C30 177.27(18)
C29 C24 C25 C26 -1.1(3)
C29 C28 C27 C26 -1.3(4)
C59 C54 C55 F11 177.02(18)
C59 C54 C55 C56 -2.5(3)
C59 C54 B1 C60 170.83(17)
C59 C54 B1 C48 55.7(2)
C59 C54 B1 C42 -66.4(2)
C59 C58 C57 F13 -179.94(19)
C59 C58 C57 C56 -0.9(3)
C49 C48 C53 F10 177.82(18)
C49 C48 C53 C52 -1.7(3)
C49 C48 B1 C54 16.9(3)
C49 C48 B1 C60 -104.4(2)
C49 C48 B1 C42 132.1(2)
C49 C50 C51 F8 179.6(2)
C49 C50 C51 C52 -1.1(3)
C65 C60 C61 F16 -177.99(18)
C65 C60 C61 C62 2.0(3)
C65 C60 B1 C54 -54.2(2)
C65 C60 B1 C48 68.7(2)
C65 C60 B1 C42 -168.82(18)
C65 C64 C63 F18 179.5(2)
C65 C64 C63 C62 -0.9(4)
C61 C60 C65 F20 178.07(17)
C61 C60 C65 C64 -2.4(3)
C61 C60 B1 C54 131.4(2)
C61 C60 B1 C48 -105.7(2)
C61 C60 B1 C42 16.8(3)
C61 C62 C63 F18 -179.9(2)
C61 C62 C63 C64 0.5(4)
C4 C5 C6 C7 -179.4(2)
C21 C17 C16 C15 -178.9(2)
C8 C7 C6 C5 178.5(2)
C18 C13 C14 C15 180.0(2)
C42 C47 C46 F4 -179.4(2)
C42 C47 C46 C45 -0.4(4)
C42 C43 C44 F2 -179.7(2)
C42 C43 C44 C45 0.8(4)
C53 C48 C49 F6 -178.02(18)
C53 C48 C49 C50 0.8(3)
C53 C48 B1 C54 -171.41(18)
C53 C48 B1 C60 67.4(2)
C53 C48 B1 C42 -56.2(2)
C16 C17 C21 C22 123.8(2)
C16 C17 C21 C23 -108.3(2)
C50 C51 C52 F9 -178.2(2)
C50 C51 C52 C53 0.3(4)
C30 C25 C26 C27 -178.3(2)
C14 C13 C18 C19 -93.0(2)
C14 C13 C18 C20 31.9(3)
C47 C42 C43 F1 178.7(2)
C47 C42 C43 C44 -0.3(3)
C47 C42 B1 C54 -65.8(2)
C47 C42 B1 C60 55.2(2)
C47 C42 B1 C48 171.10(18)
C47 C46 C45 F3 -179.3(2)
C47 C46 C45 C44 0.9(4)
C28 C29 C33 C35 -54.1(3)
C28 C29 C33 C34 67.6(3)
C26 C25 C30 C31 -62.6(3)
C26 C25 C30 C32 59.4(3)
C43 C42 C47 F5 -178.90(19)
C43 C42 C47 C46 0.1(3)
C43 C42 B1 C54 103.5(2)
C43 C42 B1 C60 -135.5(2)
C43 C42 B1 C48 -19.6(3)
C43 C44 C45 F3 179.1(2)
C43 C44 C45 C46 -1.1(4)
C33 C29 C28 C27 179.2(2)
C36 C37 C38 C39 1.3(4)
C36 C41 C40 C39 0.3(4)
C37 C36 C41 C40 -0.9(4)
C37 C38 C39 C40 -1.9(4)
C41 C36 C37 Mg1 -95.9(2)
C41 C36 C37 C38 0.1(4)
B1 C54 C55 F11 4.5(3)
B1 C54 C55 C56 -174.94(19)
B1 C54 C59 F15 -5.1(3)
B1 C54 C59 C58 174.84(19)
B1 C60 C65 F20 2.9(3)
B1 C60 C65 C64 -177.6(2)
B1 C60 C61 F16 -3.3(3)
B1 C60 C61 C62 176.6(2)
B1 C48 C49 F6 -5.8(3)
B1 C48 C49 C50 172.98(19)
B1 C48 C53 F10 4.9(3)
B1 C48 C53 C52 -174.6(2)
B1 C42 C47 F5 -8.3(3)
B1 C42 C47 C46 170.7(2)
B1 C42 C43 F1 8.9(3)
B1 C42 C43 C44 -170.2(2)
C38 C39 C40 C41 1.0(5)
